data_4065902
loop_
_publ_author_name
'Torker, Sebastian'
'M\"uller, Andre'
'Sigrist, Raphael'
'Chen, Peter'

_publ_section_title
;
 Tuning the Steric Properties of a Metathesis Catalyst for
 Copolymerization of Norbornene and Cyclooctene toward Complete
 Alternation
;
_journal_issue 12
_journal_name_full Organometallics
_journal_page_first 2735
_journal_paper_doi 10.1021/om100185g
_journal_volume 29
_journal_year 2010
_chemical_compound_source 'LOC ETH Zurich'
_chemical_formula_moiety '2 (C54 H60 O3 P2 Ru1) , C4 H10 O '
_chemical_formula_sum 'C104 H110 O5 P4 Ru2'
_chemical_formula_weight 1766.055
_chemical_name_systematic
;
 ?
;
_space_group_IT_number 14
_symmetry_cell_setting monoclinic
_symmetry_space_group_name_Hall '-P 2ybc'
_symmetry_space_group_name_H-M 'P 1 21/c 1'
_atom_sites_solution_primary direct
_atom_sites_solution_secondary difmap
_audit_creation_method maXus
_cell_angle_alpha 90.00
_cell_angle_beta 100.6533(13)
_cell_angle_gamma 90.00
_cell_formula_units_Z 2
_cell_length_a 13.1206(3)
_cell_length_b 14.4846(4)
_cell_length_c 25.5142(7)
_cell_measurement_reflns_used 62186
_cell_measurement_temperature 123
_cell_measurement_theta_max 27.485
_cell_measurement_theta_min 2.425
_cell_volume 4765.3(2)
_computing_cell_refinement 'HKL Scalepack (Otwinowski & Minor 1997)'
_computing_data_collection KappaCCD
_computing_data_reduction 'Denzo and Scalepak (Otwinowski & Minor, 1997)'
_computing_structure_refinement 'SHELXL-97 (Sheldrick, 1997)'
_computing_structure_solution 'SIR97(Altomare et al., J. Appl. Cryst.,1999)'
_diffrn_measured_fraction_theta_full 0.886
_diffrn_measured_fraction_theta_max 0.886
_diffrn_measurement_device KappaCCD
_diffrn_measurement_method CCD
_diffrn_orient_matrix_type X=UH
_diffrn_orient_matrix_UB_11 -0.03874
_diffrn_orient_matrix_UB_12 0.06715
_diffrn_orient_matrix_UB_13 -0.00209
_diffrn_orient_matrix_UB_21 -0.05881
_diffrn_orient_matrix_UB_22 -0.03428
_diffrn_orient_matrix_UB_23 -0.01151
_diffrn_orient_matrix_UB_31 -0.00986
_diffrn_orient_matrix_UB_32 0.00402
_diffrn_orient_matrix_UB_33 0.03843
_diffrn_radiation_source 'fine-focus sealed tube'
_diffrn_radiation_type ' MoK\a'
_diffrn_radiation_wavelength_id all
_diffrn_reflns_av_R_equivalents 0.056
_diffrn_reflns_limit_h_max 16
_diffrn_reflns_limit_h_min -16
_diffrn_reflns_limit_k_max 18
_diffrn_reflns_limit_k_min -18
_diffrn_reflns_limit_l_max 33
_diffrn_reflns_limit_l_min -32
_diffrn_reflns_number 21216
_diffrn_reflns_theta_full 27.42
_diffrn_reflns_theta_max 27.42
_diffrn_reflns_theta_min 2.44
_exptl_absorpt_coefficient_mu 0.441
_exptl_absorpt_correction_type none
_exptl_crystal_colour amber
_exptl_crystal_density_diffrn 1.231
_exptl_crystal_density_method 'not measured'
_exptl_crystal_description Cube
_exptl_crystal_F_000 2012.0
_exptl_crystal_size_max .21
_exptl_crystal_size_mid .18
_exptl_crystal_size_min .135
_refine_diff_density_max 0.815
_refine_diff_density_min -0.852
_refine_diff_density_rms 0.111
_refine_ls_extinction_method none
_refine_ls_goodness_of_fit_ref 0.990
_refine_ls_hydrogen_treatment mixed
_refine_ls_matrix_type full
_refine_ls_number_parameters 727
_refine_ls_number_reflns 9609
_refine_ls_number_restraints 0
_refine_ls_restrained_S_all 0.990
_refine_ls_R_factor_all 0.0779
_refine_ls_R_factor_gt 0.0495
_refine_ls_shift/su_max 0.043
_refine_ls_shift/su_mean 0.001
_refine_ls_structure_factor_coef Fsqd
_refine_ls_weighting_details 'calc w=1/[\s^2^(Fo^2^)+ (0.1000P)^2^+0.0000P] where P=(Fo^2^+2Fc^2^)/3'
_refine_ls_weighting_scheme calc
_refine_ls_wR_factor_gt 0.1345
_refine_ls_wR_factor_ref 0.1593
_reflns_number_gt 7049
_reflns_number_total 9609
_reflns_threshold_expression >2sigma(I)
_cod_data_source_file om100185g_si_002.cif
_cod_data_source_block Complex_8b2
_cod_depositor_comments
;
The following automatic conversions were performed:

'_symmetry_cell_setting' value 'Monoclinic' changed to 'monoclinic'
according to /home/saulius/struct/CIF-dictionaries/cif_core.dic
dictionary named 'cif_core.dic' version 2.4.1 from 2010-06-29.

Automatic conversion script
Id: cif_fix_values 1715 2011-07-08 13:25:40Z adriana 
;
_cod_original_sg_symbol_H-M 'P 21/c        '
_cod_original_formula_sum 'C104 H110 O5 P4 Ru2 '
_cod_database_code 4065902

loop_
_symmetry_equiv_pos_as_xyz
+X,+Y,+Z
-X,-Y,-Z
'-X,+Y+ 1/2,-Z+ 1/2'
'+X,-Y+ 1/2,+Z+ 1/2'

loop_
_atom_site_label
_atom_site_type_symbol
_atom_site_fract_x
_atom_site_fract_y
_atom_site_fract_z
_atom_site_U_iso_or_equiv
_atom_site_adp_type
_atom_site_occupancy
_atom_site_symmetry_multiplicity
_atom_site_calc_flag
_atom_site_refinement_flags
Ru1 Ru 0.28211(2) 0.09083(2) 0.712525(11) 0.01478(11) Uani 1 1 d .
P9 P 0.43287(7) 0.08149(6) 0.68091(4) 0.0157(2) Uani 1 1 d .
P10 P 0.15901(7) 0.08364(6) 0.63174(4) 0.0148(2) Uani 1 1 d .
O2 O 0.37422(19) 0.05362(19) 0.78337(9) 0.0197(6) Uani 1 1 d .
O23 O 0.22881(19) -0.04826(18) 0.71566(10) 0.0192(6) Uani 1 1 d .
O57 O 0.17950(19) 0.12295(18) 0.77271(10) 0.0185(5) Uani 1 1 d .
C3 C 0.4761(3) 0.0578(3) 0.78836(15) 0.0205(8) Uani 1 1 d .
C4 C 0.5398(3) 0.0477(3) 0.83914(16) 0.0250(9) Uani 1 1 d .
C5 C 0.6460(3) 0.0570(3) 0.84493(18) 0.0290(10) Uani 1 1 d .
C6 C 0.6935(3) 0.0780(3) 0.80144(17) 0.0247(9) Uani 1 1 d .
C7 C 0.6316(3) 0.0853(3) 0.75126(16) 0.0212(8) Uani 1 1 d .
C8 C 0.5243(3) 0.0742(3) 0.74430(15) 0.0186(8) Uani 1 1 d .
C11 C 0.1966(3) 0.1264(3) 0.57028(14) 0.0171(7) Uani 1 1 d .
C12 C 0.1812(3) 0.0796(3) 0.52153(16) 0.0228(9) Uani 1 1 d .
C13 C 0.2027(3) 0.1204(3) 0.47593(16) 0.0253(9) Uani 1 1 d .
C14 C 0.2392(3) 0.2097(3) 0.47728(17) 0.0284(10) Uani 1 1 d .
C15 C 0.2567(3) 0.2579(3) 0.52504(16) 0.0255(9) Uani 1 1 d .
C16 C 0.2364(3) 0.2155(3) 0.57110(16) 0.0226(8) Uani 1 1 d .
C17 C 0.1324(3) -0.0401(3) 0.62645(14) 0.0177(8) Uani 1 1 d .
C18 C 0.0765(3) -0.0895(3) 0.58273(16) 0.0205(8) Uani 1 1 d .
C19 C 0.0649(3) -0.1845(3) 0.58411(16) 0.0243(9) Uani 1 1 d .
C20 C 0.1087(3) -0.2327(3) 0.63026(16) 0.0247(9) Uani 1 1 d .
C21 C 0.1609(3) -0.1872(3) 0.67437(16) 0.0210(8) Uani 1 1 d .
C22 C 0.1753(3) -0.0898(3) 0.67387(14) 0.0171(8) Uani 1 1 d .
C24 C 0.0274(3) 0.1415(3) 0.62582(14) 0.0182(8) Uani 1 1 d .
C25 C 0.0346(3) 0.2469(3) 0.62176(16) 0.0215(8) Uani 1 1 d .
C26 C -0.0721(3) 0.2920(3) 0.61986(17) 0.0261(9) Uani 1 1 d .
C27 C -0.1478(3) 0.2558(3) 0.57062(17) 0.0307(10) Uani 1 1 d .
C28 C -0.1575(3) 0.1511(3) 0.57469(17) 0.0274(9) Uani 1 1 d .
C29 C -0.0505(3) 0.1054(3) 0.57742(16) 0.0241(9) Uani 1 1 d .
C30 C -0.0165(3) 0.1177(3) 0.67667(15) 0.0196(8) Uani 1 1 d .
C31 C -0.1239(3) 0.1628(3) 0.67415(16) 0.0252(9) Uani 1 1 d .
C32 C -0.1996(3) 0.1268(3) 0.62530(17) 0.0299(10) Uani 1 1 d .
C33 C -0.1138(3) 0.2675(3) 0.67090(17) 0.0272(9) Uani 1 1 d .
C34 C 0.4865(3) 0.1835(3) 0.65150(15) 0.0194(8) Uani 1 1 d .
C35 C 0.5269(3) 0.2549(3) 0.68656(16) 0.0224(8) Uani 1 1 d .
C36 C 0.5737(3) 0.3318(3) 0.66885(17) 0.0250(9) Uani 1 1 d .
C37 C 0.5804(3) 0.3392(3) 0.61531(18) 0.0284(10) Uani 1 1 d .
C38 C 0.5391(3) 0.2708(3) 0.57981(17) 0.0260(9) Uani 1 1 d .
C39 C 0.4915(3) 0.1938(3) 0.59767(16) 0.0227(8) Uani 1 1 d .
C40 C 0.4618(3) -0.0246(3) 0.64354(14) 0.0174(8) Uani 1 1 d .
C41 C 0.5733(3) -0.0271(3) 0.63276(15) 0.0204(8) Uani 1 1 d .
C42 C 0.5914(3) -0.1177(3) 0.60453(16) 0.0259(9) Uani 1 1 d .
C43 C 0.5171(3) -0.1234(3) 0.55131(16) 0.0243(9) Uani 1 1 d .
C44 C 0.4056(3) -0.1234(3) 0.56116(15) 0.0219(8) Uani 1 1 d .
C45 C 0.3881(3) -0.2061(3) 0.59659(16) 0.0248(9) Uani 1 1 d .
C46 C 0.4640(3) -0.1991(3) 0.64983(16) 0.0238(9) Uani 1 1 d .
C47 C 0.4472(3) -0.1085(3) 0.67866(16) 0.0207(8) Uani 1 1 d .
C48 C 0.3856(3) -0.0343(3) 0.59039(15) 0.0216(8) Uani 1 1 d .
C49 C 0.5751(3) -0.2014(3) 0.63884(17) 0.0261(9) Uani 1 1 d .
C50 C 0.2867(3) 0.2204(3) 0.71261(14) 0.0167(8) Uani 1 1 d .
C51 C 0.2255(3) 0.2691(3) 0.74598(13) 0.0167(7) Uani 1 1 d .
C52 C 0.2194(3) 0.3651(3) 0.74784(15) 0.0202(8) Uani 1 1 d .
C53 C 0.1650(3) 0.4092(3) 0.78168(16) 0.0241(9) Uani 1 1 d .
C54 C 0.1138(3) 0.3563(3) 0.81453(16) 0.0259(9) Uani 1 1 d .
C55 C 0.1170(3) 0.2604(3) 0.81386(15) 0.0229(9) Uani 1 1 d .
C56 C 0.1729(3) 0.2171(3) 0.77986(14) 0.0180(8) Uani 1 1 d .
C58 C 0.1608(3) 0.0535(3) 0.81258(15) 0.0223(8) Uani 1 1 d .
C59 C 0.2206(3) 0.0755(3) 0.86775(16) 0.0304(10) Uani 1 1 d .
C60 C 0.0450(3) 0.0377(3) 0.80933(17) 0.0317(10) Uani 1 1 d .
C62 C 0.3253(7) 0.5471(7) 0.5038(4) 0.043(2) Uiso 0.50 1 d P
C64 C 0.0946(9) 0.4879(9) 0.5561(5) 0.063(3) Uiso 0.50 1 d P
C65 C 0.4178(8) 0.4890(8) 0.4997(5) 0.059(3) Uiso 0.50 1 d P
O61 O 0.2532(5) 0.4948(5) 0.5226(3) 0.0518(19) Uiso 0.50 1 d P
C63 C 0.1623(7) 0.5398(7) 0.5267(4) 0.043(2) Uiso 0.50 1 d P
H4 H 0.500(3) 0.036(3) 0.8666(17) 0.030 Uiso 1 1 d .
H5 H 0.681(3) 0.061(3) 0.8777(18) 0.035 Uiso 1 1 d .
H6 H 0.773(4) 0.089(3) 0.8059(17) 0.030 Uiso 1 1 d .
H7 H 0.672(3) 0.100(3) 0.7261(17) 0.025 Uiso 1 1 d .
H12 H 0.156(3) 0.021(3) 0.5205(16) 0.027 Uiso 1 1 d .
H13 H 0.193(3) 0.094(3) 0.4448(18) 0.030 Uiso 1 1 d .
H14 H 0.250(3) 0.230(3) 0.4478(18) 0.034 Uiso 1 1 d .
H15 H 0.285(3) 0.319(3) 0.5295(16) 0.031 Uiso 1 1 d .
H16 H 0.246(3) 0.249(3) 0.6011(16) 0.027 Uiso 1 1 d .
H18 H 0.048(3) -0.060(3) 0.5495(16) 0.025 Uiso 1 1 d .
H19 H 0.024(3) -0.216(3) 0.5569(17) 0.029 Uiso 1 1 d .
H20 H 0.100(3) -0.297(3) 0.6330(16) 0.030 Uiso 1 1 d .
H21 H 0.203(3) -0.221(3) 0.7063(16) 0.025 Uiso 1 1 d .
H25A H 0.086(3) 0.274(3) 0.6497(16) 0.026 Uiso 1 1 d .
H25B H 0.060(3) 0.260(3) 0.5886(16) 0.026 Uiso 1 1 d .
H26 H -0.064(3) 0.355(3) 0.6159(17) 0.031 Uiso 1 1 d .
H27A H -0.215(3) 0.284(3) 0.5669(17) 0.037 Uiso 1 1 d .
H27B H -0.119(3) 0.268(3) 0.5361(17) 0.037 Uiso 1 1 d .
H28 H -0.204(3) 0.121(3) 0.5426(17) 0.033 Uiso 1 1 d .
H29A H -0.057(3) 0.040(3) 0.5804(16) 0.029 Uiso 1 1 d .
H29B H -0.024(3) 0.117(3) 0.5415(17) 0.029 Uiso 1 1 d .
H30A H -0.022(3) 0.056(3) 0.6813(16) 0.023 Uiso 1 1 d .
H30B H 0.035(3) 0.142(3) 0.7079(16) 0.023 Uiso 1 1 d .
H31 H -0.148(3) 0.151(3) 0.7099(17) 0.030 Uiso 1 1 d .
H32A H -0.216(3) 0.058(3) 0.6267(17) 0.036 Uiso 1 1 d .
H32B H -0.272(3) 0.159(3) 0.6252(17) 0.036 Uiso 1 1 d .
H33A H -0.174(3) 0.296(3) 0.6707(16) 0.033 Uiso 1 1 d .
H33B H -0.058(3) 0.292(3) 0.7034(17) 0.033 Uiso 1 1 d .
H35 H 0.527(3) 0.251(3) 0.7239(16) 0.027 Uiso 1 1 d .
H36 H 0.600(3) 0.376(3) 0.6918(17) 0.030 Uiso 1 1 d .
H37 H 0.606(3) 0.394(3) 0.6053(18) 0.034 Uiso 1 1 d .
H38 H 0.539(3) 0.281(3) 0.5393(17) 0.031 Uiso 1 1 d .
H39 H 0.470(3) 0.150(3) 0.5720(16) 0.027 Uiso 1 1 d .
H41A H 0.622(3) -0.020(3) 0.6619(16) 0.024 Uiso 1 1 d .
H41B H 0.582(3) 0.032(3) 0.6074(16) 0.024 Uiso 1 1 d .
H42 H 0.663(3) -0.113(3) 0.5973(17) 0.031 Uiso 1 1 d .
H43A H 0.527(3) -0.182(3) 0.5357(16) 0.029 Uiso 1 1 d .
H43B H 0.529(3) -0.069(3) 0.5265(17) 0.029 Uiso 1 1 d .
H44 H 0.355(3) -0.127(3) 0.5268(16) 0.026 Uiso 1 1 d .
H45A H 0.308(3) -0.210(3) 0.6010(15) 0.030 Uiso 1 1 d .
H45B H 0.396(3) -0.265(3) 0.5791(16) 0.030 Uiso 1 1 d .
H46 H 0.450(3) -0.248(3) 0.6736(16) 0.029 Uiso 1 1 d .
H47A H 0.376(3) -0.104(3) 0.6845(16) 0.025 Uiso 1 1 d .
H47B H 0.492(3) -0.107(3) 0.7072(17) 0.025 Uiso 1 1 d .
H48A H 0.385(3) 0.018(3) 0.5670(16) 0.026 Uiso 1 1 d .
H48B H 0.319(3) -0.039(3) 0.5995(16) 0.026 Uiso 1 1 d .
H49A H 0.585(3) -0.259(3) 0.6215(16) 0.031 Uiso 1 1 d .
H49B H 0.624(3) -0.199(3) 0.6696(17) 0.031 Uiso 1 1 d .
H50 H 0.310(3) 0.266(3) 0.6927(15) 0.020 Uiso 1 1 d .
H52 H 0.246(3) 0.397(3) 0.7257(17) 0.024 Uiso 1 1 d .
H53 H 0.163(3) 0.475(3) 0.7803(16) 0.029 Uiso 1 1 d .
H54 H 0.066(3) 0.378(3) 0.8392(16) 0.031 Uiso 1 1 d .
H55 H 0.078(3) 0.230(3) 0.8325(16) 0.028 Uiso 1 1 d .
H58 H 0.192(3) -0.001(3) 0.7997(15) 0.027 Uiso 1 1 d .
H59A H 0.2212 0.0157 0.8931 0.036 Uiso 1 1 calc R
H59B H 0.1840 0.1325 0.8843 0.036 Uiso 1 1 calc R
H59C H 0.2993 0.0939 0.8652 0.036 Uiso 1 1 calc R
H60A H 0.0333 -0.0164 0.8367 0.038 Uiso 1 1 calc R
H60B H 0.0103 0.0177 0.7692 0.038 Uiso 1 1 calc R
H60C H 0.0093 0.1007 0.8197 0.038 Uiso 1 1 calc R
H62A H 0.3466 0.5995 0.5282 0.051 Uiso 0.50 1 calc PR
H62B H 0.2949 0.5723 0.4683 0.051 Uiso 0.50 1 calc PR
H64A H 0.0437 0.4528 0.5309 0.094 Uiso 0.50 1 calc PR
H64B H 0.0585 0.5311 0.5760 0.094 Uiso 0.50 1 calc PR
H64C H 0.1367 0.4453 0.5811 0.094 Uiso 0.50 1 calc PR
H65A H 0.4438 0.4596 0.5341 0.089 Uiso 0.50 1 calc PR
H65B H 0.4722 0.5280 0.4897 0.089 Uiso 0.50 1 calc PR
H65C H 0.3979 0.4413 0.4724 0.089 Uiso 0.50 1 calc PR
H63A H 0.1235 0.5528 0.4903 0.052 Uiso 0.50 1 calc PR
H63B H 0.1797 0.5998 0.5447 0.052 Uiso 0.50 1 calc PR

loop_
_atom_site_aniso_label
_atom_site_aniso_U_11
_atom_site_aniso_U_22
_atom_site_aniso_U_33
_atom_site_aniso_U_23
_atom_site_aniso_U_13
_atom_site_aniso_U_12
Ru1 0.01371(18) 0.01491(18) 0.01577(16) 0.00011(11) 0.00286(11) 0.00033(11)
P9 0.0142(5) 0.0158(5) 0.0171(5) -0.0010(4) 0.0030(4) 0.0001(4)
P10 0.0126(5) 0.0155(5) 0.0164(5) 0.0003(4) 0.0027(3) -0.0001(4)
O2 0.0167(14) 0.0247(15) 0.0167(13) 0.0031(11) 0.0001(10) 0.0017(11)
O23 0.0209(14) 0.0170(14) 0.0201(13) -0.0004(11) 0.0045(10) -0.0032(11)
O57 0.0186(14) 0.0160(13) 0.0222(13) 0.0006(11) 0.0069(10) -0.0022(11)
C3 0.024(2) 0.0127(19) 0.023(2) 0.0010(16) -0.0016(15) -0.0006(16)
C4 0.025(2) 0.022(2) 0.025(2) -0.0041(17) -0.0029(16) 0.0029(17)
C5 0.026(2) 0.027(2) 0.029(2) -0.0057(19) -0.0057(18) 0.0024(18)
C6 0.015(2) 0.022(2) 0.033(2) -0.0080(17) -0.0045(16) 0.0022(16)
C7 0.014(2) 0.022(2) 0.026(2) -0.0026(16) 0.0003(15) 0.0003(15)
C8 0.014(2) 0.020(2) 0.0198(18) -0.0021(15) -0.0028(14) 0.0024(15)
C11 0.0096(18) 0.023(2) 0.0181(18) 0.0052(15) 0.0000(13) 0.0023(15)
C12 0.017(2) 0.028(2) 0.023(2) -0.0002(17) 0.0036(15) -0.0011(17)
C13 0.024(2) 0.033(2) 0.019(2) 0.0013(18) 0.0042(16) 0.0007(18)
C14 0.023(2) 0.039(3) 0.026(2) 0.0079(19) 0.0091(17) 0.0032(18)
C15 0.024(2) 0.025(2) 0.028(2) 0.0039(18) 0.0083(17) 0.0021(17)
C16 0.019(2) 0.025(2) 0.025(2) 0.0014(17) 0.0069(16) -0.0004(16)
C17 0.0146(19) 0.017(2) 0.0222(19) -0.0017(15) 0.0052(14) -0.0019(15)
C18 0.0150(19) 0.025(2) 0.0218(19) -0.0025(16) 0.0042(15) -0.0042(16)
C19 0.020(2) 0.027(2) 0.026(2) -0.0042(18) 0.0044(16) -0.0032(17)
C20 0.024(2) 0.017(2) 0.035(2) -0.0045(18) 0.0118(17) -0.0060(17)
C21 0.019(2) 0.018(2) 0.027(2) 0.0036(16) 0.0063(16) 0.0010(15)
C22 0.0140(18) 0.020(2) 0.0185(18) -0.0039(15) 0.0067(14) -0.0032(15)
C24 0.0125(19) 0.021(2) 0.0216(19) -0.0008(16) 0.0037(14) -0.0009(15)
C25 0.017(2) 0.021(2) 0.026(2) 0.0017(17) 0.0028(15) -0.0006(15)
C26 0.023(2) 0.021(2) 0.034(2) 0.0038(19) 0.0032(17) 0.0062(17)
C27 0.021(2) 0.037(3) 0.033(2) 0.005(2) 0.0030(18) 0.0091(19)
C28 0.010(2) 0.037(3) 0.032(2) -0.007(2) -0.0040(16) -0.0005(17)
C29 0.015(2) 0.029(2) 0.026(2) -0.0028(18) -0.0009(16) 0.0021(17)
C30 0.016(2) 0.020(2) 0.022(2) 0.0010(17) 0.0035(15) -0.0009(16)
C31 0.020(2) 0.029(2) 0.027(2) 0.0009(18) 0.0067(16) 0.0035(17)
C32 0.018(2) 0.032(2) 0.040(3) 0.001(2) 0.0055(18) -0.0004(19)
C33 0.018(2) 0.030(2) 0.034(2) -0.0073(19) 0.0049(17) 0.0056(18)
C34 0.0138(19) 0.019(2) 0.027(2) 0.0008(16) 0.0073(15) 0.0018(15)
C35 0.021(2) 0.023(2) 0.024(2) -0.0013(17) 0.0055(15) 0.0023(16)
C36 0.022(2) 0.019(2) 0.033(2) -0.0035(18) 0.0044(17) -0.0010(16)
C37 0.021(2) 0.021(2) 0.044(3) 0.008(2) 0.0103(18) -0.0016(17)
C38 0.026(2) 0.023(2) 0.031(2) 0.0026(18) 0.0104(17) 0.0026(17)
C39 0.019(2) 0.022(2) 0.027(2) -0.0024(17) 0.0042(16) 0.0009(16)
C40 0.0148(19) 0.019(2) 0.0180(18) 0.0010(15) 0.0024(14) 0.0015(14)
C41 0.014(2) 0.027(2) 0.0190(19) -0.0032(17) 0.0008(14) 0.0014(16)
C42 0.018(2) 0.031(2) 0.029(2) -0.0089(18) 0.0050(16) 0.0046(17)
C43 0.022(2) 0.028(2) 0.023(2) -0.0077(18) 0.0051(16) 0.0011(18)
C44 0.015(2) 0.028(2) 0.0210(19) -0.0061(17) -0.0015(15) 0.0013(16)
C45 0.025(2) 0.021(2) 0.028(2) -0.0084(17) 0.0023(16) 0.0012(17)
C46 0.028(2) 0.017(2) 0.026(2) 0.0022(17) 0.0024(16) -0.0003(17)
C47 0.021(2) 0.020(2) 0.021(2) -0.0011(16) 0.0021(16) 0.0019(16)
C48 0.020(2) 0.021(2) 0.024(2) 0.0007(17) 0.0035(16) 0.0037(16)
C49 0.022(2) 0.023(2) 0.030(2) -0.0057(18) -0.0045(17) 0.0100(17)
C50 0.0134(19) 0.016(2) 0.0205(18) 0.0021(15) 0.0020(14) -0.0004(14)
C51 0.0153(19) 0.0174(19) 0.0159(17) -0.0036(15) -0.0012(13) 0.0001(15)
C52 0.019(2) 0.021(2) 0.0195(19) 0.0011(16) 0.0003(15) -0.0019(16)
C53 0.021(2) 0.020(2) 0.029(2) -0.0053(18) 0.0001(16) 0.0046(17)
C54 0.020(2) 0.029(2) 0.029(2) -0.0052(18) 0.0057(16) 0.0039(17)
C55 0.019(2) 0.027(2) 0.024(2) -0.0054(17) 0.0071(15) 0.0002(17)
C56 0.0124(19) 0.020(2) 0.0205(18) 0.0003(15) -0.0001(14) 0.0023(15)
C58 0.026(2) 0.023(2) 0.0186(19) 0.0051(17) 0.0069(15) 0.0000(17)
C59 0.033(3) 0.038(3) 0.019(2) 0.0034(18) 0.0011(17) 0.0012(19)
C60 0.032(3) 0.035(3) 0.030(2) 0.006(2) 0.0091(18) -0.010(2)

loop_
_atom_type_symbol
_atom_type_description
_atom_type_scat_dispersion_real
_atom_type_scat_dispersion_imag
_atom_type_scat_source
C C 0.0033 0.0016 'International Tables Vol C Tables 4.2.6.8 and 6.1.1.4'
H H 0.0000 0.0000 'International Tables Vol C Tables 4.2.6.8 and 6.1.1.4'
O O 0.0106 0.0060 'International Tables Vol C Tables 4.2.6.8 and 6.1.1.4'
P P 0.1023 0.0942 'International Tables Vol C Tables 4.2.6.8 and 6.1.1.4'
Ru Ru -1.2594 0.8363 'International Tables Vol C Tables 4.2.6.8 and 6.1.1.4'

loop_
_diffrn_radiation_wavelength
0.71073

loop_
_geom_angle_atom_site_label_1
_geom_angle_atom_site_label_2
_geom_angle_atom_site_label_3
_geom_angle
C50 Ru1 O2 104.36(13)
C50 Ru1 O23 162.18(12)
O2 Ru1 O23 82.13(10)
C50 Ru1 O57 79.47(12)
O2 Ru1 O57 77.54(9)
O23 Ru1 O57 85.92(9)
C50 Ru1 P9 91.73(11)
O2 Ru1 P9 83.54(7)
O23 Ru1 P9 105.61(7)
O57 Ru1 P9 156.33(7)
C50 Ru1 P10 93.52(11)
O2 Ru1 P10 161.54(8)
O23 Ru1 P10 79.42(7)
O57 Ru1 P10 101.71(7)
P9 Ru1 P10 100.73(3)
C8 P9 C34 99.66(18)
C8 P9 C40 103.89(16)
C34 P9 C40 108.57(16)
C8 P9 Ru1 99.27(12)
C34 P9 Ru1 121.07(12)
C40 P9 Ru1 119.86(12)
C17 P10 C11 110.22(17)
C17 P10 C24 105.55(16)
C11 P10 C24 99.60(16)
C17 P10 Ru1 101.39(12)
C11 P10 Ru1 118.67(12)
C24 P10 Ru1 120.80(12)
C3 O2 Ru1 119.6(2)
C22 O23 Ru1 122.1(2)
C56 O57 C58 123.9(3)
C56 O57 Ru1 110.6(2)
C58 O57 Ru1 121.3(2)
O2 C3 C8 121.8(3)
O2 C3 C4 120.0(3)
C8 C3 C4 118.2(4)
C5 C4 C3 120.2(4)
C4 C5 C6 121.6(4)
C7 C6 C5 118.4(4)
C6 C7 C8 120.9(4)
C7 C8 C3 120.6(4)
C7 C8 P9 125.9(3)
C3 C8 P9 113.4(3)
C16 C11 C12 117.1(3)
C16 C11 P10 117.3(3)
C12 C11 P10 125.4(3)
C13 C12 C11 121.6(4)
C14 C13 C12 120.4(4)
C13 C14 C15 119.7(4)
C14 C15 C16 119.5(4)
C11 C16 C15 121.7(4)
C18 C17 C22 118.6(3)
C18 C17 P10 128.4(3)
C22 C17 P10 113.0(3)
C19 C18 C17 121.8(4)
C18 C19 C20 119.2(4)
C21 C20 C19 121.1(4)
C20 C21 C22 121.0(4)
O23 C22 C21 120.0(3)
O23 C22 C17 121.7(3)
C21 C22 C17 118.3(3)
C25 C24 C29 108.9(3)
C25 C24 C30 108.3(3)
C29 C24 C30 107.5(3)
C25 C24 P10 112.2(2)
C29 C24 P10 111.9(3)
C30 C24 P10 107.9(3)
C24 C25 C26 111.0(3)
C25 C26 C27 109.1(3)
C25 C26 C33 109.8(3)
C27 C26 C33 109.5(4)
C28 C27 C26 109.4(4)
C27 C28 C32 109.4(4)
C27 C28 C29 110.1(3)
C32 C28 C29 109.2(3)
C24 C29 C28 110.7(3)
C31 C30 C24 110.3(3)
C33 C31 C32 110.1(4)
C33 C31 C30 109.6(3)
C32 C31 C30 109.8(3)
C31 C32 C28 109.0(3)
C31 C33 C26 108.8(3)
C39 C34 C35 117.9(4)
C39 C34 P9 125.0(3)
C35 C34 P9 117.1(3)
C36 C35 C34 121.4(4)
C35 C36 C37 119.6(4)
C38 C37 C36 120.0(4)
C37 C38 C39 120.2(4)
C34 C39 C38 120.8(4)
C48 C40 C41 109.0(3)
C48 C40 C47 108.1(3)
C41 C40 C47 108.0(3)
C48 C40 P9 111.3(2)
C41 C40 P9 113.4(3)
C47 C40 P9 106.9(2)
C42 C41 C40 109.8(3)
C43 C42 C49 109.4(4)
C43 C42 C41 109.6(3)
C49 C42 C41 111.0(3)
C42 C43 C44 109.2(3)
C43 C44 C48 109.5(3)
C43 C44 C45 110.2(3)
C48 C44 C45 108.1(3)
C46 C45 C44 109.0(3)
C45 C46 C49 108.7(3)
C45 C46 C47 110.6(3)
C49 C46 C47 109.3(3)
C46 C47 C40 110.5(3)
C40 C48 C44 111.3(3)
C42 C49 C46 109.0(3)
C51 C50 Ru1 117.6(3)
C52 C51 C56 118.1(3)
C52 C51 C50 123.0(3)
C56 C51 C50 118.9(3)
C53 C52 C51 121.6(4)
C52 C53 C54 119.0(4)
C55 C54 C53 121.5(4)
C56 C55 C54 118.8(4)
O57 C56 C55 125.7(3)
O57 C56 C51 113.2(3)
C55 C56 C51 121.0(4)
O57 C58 C59 111.8(3)
O57 C58 C60 110.7(3)
C59 C58 C60 115.0(3)
O61 C62 C65 109.7(9)
C62 O61 C63 115.5(8)
O61 C63 C64 114.2(9)
C5 C4 H4 128(2)
C3 C4 H4 112(3)
C4 C5 H5 116(3)
C6 C5 H5 121(3)
C7 C6 H6 120(2)
C5 C6 H6 122(2)
C6 C7 H7 110(3)
C8 C7 H7 129(3)
C13 C12 H12 120(3)
C11 C12 H12 118(3)
C14 C13 H13 115(3)
C12 C13 H13 124(3)
C13 C14 H14 115(3)
C15 C14 H14 125(3)
C14 C15 H15 125(3)
C16 C15 H15 116(3)
C11 C16 H16 120(3)
C15 C16 H16 118(3)
C19 C18 H18 116(2)
C17 C18 H18 122(2)
C18 C19 H19 122(3)
C20 C19 H19 119(3)
C21 C20 H20 118(3)
C19 C20 H20 121(3)
C20 C21 H21 122(2)
C22 C21 H21 116(2)
C24 C25 H25A 113(2)
C26 C25 H25A 111(2)
C24 C25 H25B 107(2)
C26 C25 H25B 110(2)
H25A C25 H25B 104(3)
C25 C26 H26 107(3)
C27 C26 H26 109(3)
C33 C26 H26 113(3)
C28 C27 H27A 110(3)
C26 C27 H27A 112(3)
C28 C27 H27B 106(3)
C26 C27 H27B 111(2)
H27A C27 H27B 108(4)
C27 C28 H28 114(3)
C32 C28 H28 109(2)
C29 C28 H28 105(2)
C24 C29 H29A 109(2)
C28 C29 H29A 110(2)
C24 C29 H29B 112(2)
C28 C29 H29B 110(2)
H29A C29 H29B 106(3)
C31 C30 H30A 109(3)
C24 C30 H30A 112(3)
C31 C30 H30B 111(2)
C24 C30 H30B 106(2)
H30A C30 H30B 108(3)
C33 C31 H31 105(2)
C32 C31 H31 114(2)
C30 C31 H31 109(2)
C31 C32 H32A 114(2)
C28 C32 H32A 111(2)
C31 C32 H32B 107(2)
C28 C32 H32B 111(2)
H32A C32 H32B 104(3)
C31 C33 H33A 112(3)
C26 C33 H33A 110(3)
C31 C33 H33B 110(2)
C26 C33 H33B 106(2)
H33A C33 H33B 110(4)
C36 C35 H35 117(3)
C34 C35 H35 122(3)
C35 C36 H36 120(3)
C37 C36 H36 120(3)
C38 C37 H37 124(3)
C36 C37 H37 116(3)
C37 C38 H38 118(2)
C39 C38 H38 121(2)
C34 C39 H39 124(3)
C38 C39 H39 115(3)
C42 C41 H41A 110(3)
C40 C41 H41A 114(3)
C42 C41 H41B 111(2)
C40 C41 H41B 107(2)
H41A C41 H41B 105(3)
C43 C42 H42 108(2)
C49 C42 H42 113(2)
C41 C42 H42 106(2)
C42 C43 H43A 108(2)
C44 C43 H43A 106(2)
C42 C43 H43B 111(2)
C44 C43 H43B 111(2)
H43A C43 H43B 112(3)
C43 C44 H44 111(2)
C48 C44 H44 109(2)
C45 C44 H44 109(2)
C46 C45 H45A 113(2)
C44 C45 H45A 111(2)
C46 C45 H45B 111(2)
C44 C45 H45B 112(2)
H45A C45 H45B 100(3)
C45 C46 H46 110(2)
C49 C46 H46 113(2)
C47 C46 H46 105(2)
C46 C47 H47A 111(2)
C40 C47 H47A 105(2)
C46 C47 H47B 107(3)
C40 C47 H47B 110(3)
H47A C47 H47B 113(4)
C40 C48 H48A 114(2)
C44 C48 H48A 110(2)
C40 C48 H48B 106(2)
C44 C48 H48B 108(3)
H48A C48 H48B 107(3)
C42 C49 H49A 112(2)
C46 C49 H49A 108(2)
C42 C49 H49B 108(3)
C46 C49 H49B 113(3)
H49A C49 H49B 107(4)
C51 C50 H50 105(2)
Ru1 C50 H50 137(2)
C53 C52 H52 119(3)
C51 C52 H52 119(3)
C52 C53 H53 117(3)
C54 C53 H53 124(3)
C55 C54 H54 110(3)
C53 C54 H54 128(3)
C56 C55 H55 123(3)
C54 C55 H55 118(3)
O57 C58 H58 101(2)
C59 C58 H58 108(2)
C60 C58 H58 110(2)
C58 C59 H59A 109.5
C58 C59 H59B 109.5
H59A C59 H59B 109.5
C58 C59 H59C 109.5
H59A C59 H59C 109.5
H59B C59 H59C 109.5
C58 C60 H60A 109.5
C58 C60 H60B 109.5
H60A C60 H60B 109.5
C58 C60 H60C 109.5
H60A C60 H60C 109.5
H60B C60 H60C 109.5
O61 C62 H62A 109.7
C65 C62 H62A 109.7
O61 C62 H62B 109.7
C65 C62 H62B 109.7
H62A C62 H62B 108.2
C63 C64 H64A 109.5
C63 C64 H64B 109.5
H64A C64 H64B 109.5
C63 C64 H64C 109.5
H64A C64 H64C 109.5
H64B C64 H64C 109.5
C62 C65 H65A 109.5
C62 C65 H65B 109.5
H65A C65 H65B 109.5
C62 C65 H65C 109.5
H65A C65 H65C 109.5
H65B C65 H65C 109.5
O61 C63 H63A 108.7
C64 C63 H63A 108.7
O61 C63 H63B 108.7
C64 C63 H63B 108.7
H63A C63 H63B 107.6

loop_
_geom_bond_atom_site_label_1
_geom_bond_atom_site_label_2
_geom_bond_distance
Ru1 C50 1.877(4)
Ru1 O2 2.052(2)
Ru1 O23 2.139(3)
Ru1 O57 2.270(2)
Ru1 P9 2.2742(9)
Ru1 P10 2.3742(10)
P9 C8 1.830(4)
P9 C34 1.854(4)
P9 C40 1.883(4)
P10 C17 1.826(4)
P10 C11 1.836(4)
P10 C24 1.900(4)
O2 C3 1.320(4)
O23 C22 1.309(4)
O57 C56 1.381(4)
O57 C58 1.483(4)
C3 C8 1.408(5)
C3 C4 1.414(5)
C4 C5 1.380(6)
C5 C6 1.403(6)
C6 C7 1.388(6)
C7 C8 1.395(5)
C11 C16 1.392(5)
C11 C12 1.398(5)
C12 C13 1.380(5)
C13 C14 1.377(6)
C14 C15 1.387(6)
C15 C16 1.395(5)
C17 C18 1.411(5)
C17 C22 1.431(5)
C18 C19 1.386(6)
C19 C20 1.398(6)
C20 C21 1.373(5)
C21 C22 1.424(5)
C24 C25 1.535(5)
C24 C29 1.542(5)
C24 C30 1.552(5)
C25 C26 1.537(5)
C26 C27 1.542(6)
C26 C33 1.544(6)
C27 C28 1.527(6)
C28 C32 1.536(6)
C28 C29 1.542(5)
C30 C31 1.545(5)
C31 C33 1.526(6)
C31 C32 1.534(6)
C34 C39 1.395(5)
C34 C35 1.405(5)
C35 C36 1.388(6)
C36 C37 1.389(6)
C37 C38 1.383(6)
C38 C39 1.395(6)
C40 C48 1.535(5)
C40 C41 1.539(5)
C40 C47 1.543(5)
C41 C42 1.536(5)
C42 C43 1.521(6)
C42 C49 1.533(6)
C43 C44 1.529(5)
C44 C48 1.537(5)
C44 C45 1.543(6)
C45 C46 1.532(6)
C46 C49 1.534(6)
C46 C47 1.540(5)
C50 C51 1.456(5)
C51 C52 1.395(5)
C51 C56 1.418(5)
C52 C53 1.376(5)
C53 C54 1.396(6)
C54 C55 1.390(6)
C55 C56 1.385(5)
C58 C59 1.513(6)
C58 C60 1.524(5)
C62 O61 1.365(11)
C62 C65 1.496(13)
C64 C63 1.471(14)
O61 C63 1.380(11)
C4 H4 0.97(4)
C5 H5 0.88(4)
C6 H6 1.05(5)
C7 H7 0.93(4)
C12 H12 0.91(4)
C13 H13 0.87(4)
C14 H14 0.85(4)
C15 H15 0.96(4)
C16 H16 0.89(4)
C18 H18 0.96(4)
C19 H19 0.92(4)
C20 H20 0.94(4)
C21 H21 1.02(4)
C25 H25A 0.97(4)
C25 H25B 0.98(4)
C26 H26 0.93(5)
C27 H27A 0.96(4)
C27 H27B 1.04(4)
C28 H28 1.02(4)
C29 H29A 0.96(4)
C29 H29B 1.05(4)
C30 H30A 0.90(4)
C30 H30B 1.01(4)
C31 H31 1.04(4)
C32 H32A 1.02(5)
C32 H32B 1.06(4)
C33 H33A 0.89(4)
C33 H33B 1.06(4)
C35 H35 0.95(4)
C36 H36 0.89(4)
C37 H37 0.91(5)
C38 H38 1.04(4)
C39 H39 0.92(4)
C41 H41A 0.89(4)
C41 H41B 1.09(4)
C42 H42 0.99(4)
C43 H43A 0.96(4)
C43 H43B 1.05(4)
C44 H44 1.00(4)
C45 H45A 1.08(4)
C45 H45B 0.97(4)
C46 H46 0.97(4)
C47 H47A 0.97(4)
C47 H47B 0.85(4)
C48 H48A 0.96(4)
C48 H48B 0.94(4)
C49 H49A 0.97(4)
C49 H49B 0.92(4)
C50 H50 0.92(4)
C52 H52 0.86(4)
C53 H53 0.95(4)
C54 H54 1.02(4)
C55 H55 0.87(4)
C58 H58 0.97(4)
C59 H59A 1.0800
C59 H59B 1.0800
C59 H59C 1.0800
C60 H60A 1.0800
C60 H60B 1.0800
C60 H60C 1.0800
C62 H62A 0.9900
C62 H62B 0.9900
C64 H64A 0.9800
C64 H64B 0.9800
C64 H64C 0.9800
C65 H65A 0.9800
C65 H65B 0.9800
C65 H65C 0.9800
C63 H63A 0.9900
C63 H63B 0.9900

loop_
_geom_torsion_atom_site_label_1
_geom_torsion_atom_site_label_2
_geom_torsion_atom_site_label_3
_geom_torsion_atom_site_label_4
_geom_torsion
C50 Ru1 P9 C8 92.09(16)
O2 Ru1 P9 C8 -12.16(14)
O23 Ru1 P9 C8 -92.10(14)
O57 Ru1 P9 C8 24.8(2)
P10 Ru1 P9 C8 -173.99(12)
C50 Ru1 P9 C34 -15.17(18)
O2 Ru1 P9 C34 -119.42(17)
O23 Ru1 P9 C34 160.64(16)
O57 Ru1 P9 C34 -82.4(2)
P10 Ru1 P9 C34 78.75(15)
C50 Ru1 P9 C40 -155.94(17)
O2 Ru1 P9 C40 99.81(15)
O23 Ru1 P9 C40 19.87(15)
O57 Ru1 P9 C40 136.8(2)
P10 Ru1 P9 C40 -62.02(14)
C50 Ru1 P10 C17 -174.84(16)
O2 Ru1 P10 C17 -9.2(3)
O23 Ru1 P10 C17 -11.35(13)
O57 Ru1 P10 C17 -94.88(13)
P9 Ru1 P10 C17 92.73(12)
C50 Ru1 P10 C11 64.35(18)
O2 Ru1 P10 C11 -130.0(3)
O23 Ru1 P10 C11 -132.15(16)
O57 Ru1 P10 C11 144.32(16)
P9 Ru1 P10 C11 -28.08(15)
C50 Ru1 P10 C24 -58.83(17)
O2 Ru1 P10 C24 106.8(3)
O23 Ru1 P10 C24 104.67(15)
O57 Ru1 P10 C24 21.13(15)
P9 Ru1 P10 C24 -151.26(14)
C50 Ru1 O2 C3 -76.3(3)
O23 Ru1 O2 C3 120.7(3)
O57 Ru1 O2 C3 -151.8(3)
P9 Ru1 O2 C3 13.9(3)
P10 Ru1 O2 C3 118.5(3)
C50 Ru1 O23 C22 82.4(5)
O2 Ru1 O23 C22 -164.8(3)
O57 Ru1 O23 C22 117.3(3)
P9 Ru1 O23 C22 -83.8(3)
P10 Ru1 O23 C22 14.5(2)
C50 Ru1 O57 C56 -0.9(2)
O2 Ru1 O57 C56 106.5(2)
O23 Ru1 O57 C56 -170.6(2)
P9 Ru1 O57 C56 68.8(3)
P10 Ru1 O57 C56 -92.3(2)
C50 Ru1 O57 C58 -158.4(3)
O2 Ru1 O57 C58 -51.0(2)
O23 Ru1 O57 C58 31.8(2)
P9 Ru1 O57 C58 -88.7(3)
P10 Ru1 O57 C58 110.1(2)
Ru1 O2 C3 C8 -9.4(5)
Ru1 O2 C3 C4 169.2(3)
O2 C3 C4 C5 -176.5(4)
C8 C3 C4 C5 2.2(6)
C3 C4 C5 C6 1.0(7)
C4 C5 C6 C7 -2.8(6)
C5 C6 C7 C8 1.4(6)
C6 C7 C8 C3 1.8(6)
C6 C7 C8 P9 -179.8(3)
O2 C3 C8 C7 175.1(3)
C4 C3 C8 C7 -3.6(6)
O2 C3 C8 P9 -3.5(5)
C4 C3 C8 P9 177.8(3)
C34 P9 C8 C7 -42.5(4)
C40 P9 C8 C7 69.5(4)
Ru1 P9 C8 C7 -166.4(3)
C34 P9 C8 C3 136.0(3)
C40 P9 C8 C3 -112.0(3)
Ru1 P9 C8 C3 12.1(3)
C17 P10 C11 C16 -169.4(3)
C24 P10 C11 C16 80.0(3)
Ru1 P10 C11 C16 -53.2(3)
C17 P10 C11 C12 15.8(4)
C24 P10 C11 C12 -94.8(3)
Ru1 P10 C11 C12 132.0(3)
C16 C11 C12 C13 -1.1(6)
P10 C11 C12 C13 173.7(3)
C11 C12 C13 C14 -0.7(6)
C12 C13 C14 C15 1.5(6)
C13 C14 C15 C16 -0.4(6)
C12 C11 C16 C15 2.2(6)
P10 C11 C16 C15 -173.0(3)
C14 C15 C16 C11 -1.5(6)
C11 P10 C17 C18 -43.2(4)
C24 P10 C17 C18 63.5(4)
Ru1 P10 C17 C18 -169.7(3)
C11 P10 C17 C22 136.9(3)
C24 P10 C17 C22 -116.4(3)
Ru1 P10 C17 C22 10.4(3)
C22 C17 C18 C19 -1.8(5)
P10 C17 C18 C19 178.3(3)
C17 C18 C19 C20 0.7(6)
C18 C19 C20 C21 1.4(6)
C19 C20 C21 C22 -2.2(6)
Ru1 O23 C22 C21 166.3(2)
Ru1 O23 C22 C17 -12.0(4)
C20 C21 C22 O23 -177.3(3)
C20 C21 C22 C17 1.0(5)
C18 C17 C22 O23 179.3(3)
P10 C17 C22 O23 -0.8(4)
C18 C17 C22 C21 1.0(5)
P10 C17 C22 C21 -179.1(3)
C17 P10 C24 C25 -172.1(3)
C11 P10 C24 C25 -57.8(3)
Ru1 P10 C24 C25 74.0(3)
C17 P10 C24 C29 -49.4(3)
C11 P10 C24 C29 64.8(3)
Ru1 P10 C24 C29 -163.3(2)
C17 P10 C24 C30 68.6(3)
C11 P10 C24 C30 -177.1(3)
Ru1 P10 C24 C30 -45.3(3)
C29 C24 C25 C26 58.5(4)
C30 C24 C25 C26 -58.1(4)
P10 C24 C25 C26 -177.2(3)
C24 C25 C26 C27 -60.2(4)
C24 C25 C26 C33 59.7(4)
C25 C26 C27 C28 60.0(4)
C33 C26 C27 C28 -60.1(4)
C26 C27 C28 C32 60.4(4)
C26 C27 C28 C29 -59.6(4)
C25 C24 C29 C28 -57.3(4)
C30 C24 C29 C28 59.9(4)
P10 C24 C29 C28 178.1(3)
C27 C28 C29 C24 58.8(4)
C32 C28 C29 C24 -61.3(5)
C25 C24 C30 C31 58.4(4)
C29 C24 C30 C31 -59.1(4)
P10 C24 C30 C31 -179.9(3)
C24 C30 C31 C33 -60.7(4)
C24 C30 C31 C32 60.3(4)
C33 C31 C32 C28 60.7(4)
C30 C31 C32 C28 -59.9(4)
C27 C28 C32 C31 -60.4(4)
C29 C28 C32 C31 60.1(5)
C32 C31 C33 C26 -60.3(4)
C30 C31 C33 C26 60.6(4)
C25 C26 C33 C31 -60.0(4)
C27 C26 C33 C31 59.6(4)
C8 P9 C34 C39 142.2(3)
C40 P9 C34 C39 33.9(4)
Ru1 P9 C34 C39 -110.8(3)
C8 P9 C34 C35 -36.5(3)
C40 P9 C34 C35 -144.8(3)
Ru1 P9 C34 C35 70.5(3)
C39 C34 C35 C36 -2.3(6)
P9 C34 C35 C36 176.5(3)
C34 C35 C36 C37 0.4(6)
C35 C36 C37 C38 1.1(6)
C36 C37 C38 C39 -0.7(6)
C35 C34 C39 C38 2.7(5)
P9 C34 C39 C38 -176.0(3)
C37 C38 C39 C34 -1.2(6)
C8 P9 C40 C48 175.5(3)
C34 P9 C40 C48 -79.1(3)
Ru1 P9 C40 C48 66.0(3)
C8 P9 C40 C41 -61.2(3)
C34 P9 C40 C41 44.1(3)
Ru1 P9 C40 C41 -170.7(2)
C8 P9 C40 C47 57.7(3)
C34 P9 C40 C47 163.0(3)
Ru1 P9 C40 C47 -51.8(3)
C48 C40 C41 C42 -58.0(4)
C47 C40 C41 C42 59.1(4)
P9 C40 C41 C42 177.4(3)
C40 C41 C42 C43 61.2(4)
C40 C41 C42 C49 -59.8(4)
C49 C42 C43 C44 60.3(4)
C41 C42 C43 C44 -61.6(5)
C42 C43 C44 C48 59.7(4)
C42 C43 C44 C45 -59.2(4)
C43 C44 C45 C46 59.4(4)
C48 C44 C45 C46 -60.3(4)
C44 C45 C46 C49 -60.3(4)
C44 C45 C46 C47 59.7(4)
C45 C46 C47 C40 -58.7(4)
C49 C46 C47 C40 61.0(4)
C48 C40 C47 C46 57.3(4)
C41 C40 C47 C46 -60.4(4)
P9 C40 C47 C46 177.2(3)
C41 C40 C48 C44 57.1(4)
C47 C40 C48 C44 -60.0(4)
P9 C40 C48 C44 -177.1(3)
C43 C44 C48 C40 -58.2(4)
C45 C44 C48 C40 62.0(4)
C43 C42 C49 C46 -62.1(4)
C41 C42 C49 C46 59.0(4)
C45 C46 C49 C42 61.9(4)
C47 C46 C49 C42 -58.9(4)
O2 Ru1 C50 C51 -76.2(3)
O23 Ru1 C50 C51 33.3(6)
O57 Ru1 C50 C51 -2.1(3)
P9 Ru1 C50 C51 -160.0(3)
P10 Ru1 C50 C51 99.1(3)
Ru1 C50 C51 C52 -177.5(3)
Ru1 C50 C51 C56 5.2(4)
C56 C51 C52 C53 0.5(6)
C50 C51 C52 C53 -176.8(4)
C51 C52 C53 C54 -0.6(6)
C52 C53 C54 C55 0.2(6)
C53 C54 C55 C56 0.3(6)
C58 O57 C56 C55 -22.9(5)
Ru1 O57 C56 C55 -179.7(3)
C58 O57 C56 C51 160.5(3)
Ru1 O57 C56 C51 3.7(3)
C54 C55 C56 O57 -176.7(3)
C54 C55 C56 C51 -0.4(6)
C52 C51 C56 O57 176.8(3)
C50 C51 C56 O57 -5.8(5)
C52 C51 C56 C55 0.0(5)
C50 C51 C56 C55 177.5(3)
C56 O57 C58 C59 -49.2(5)
Ru1 O57 C58 C59 105.3(3)
C56 O57 C58 C60 80.5(4)
Ru1 O57 C58 C60 -125.1(3)
C65 C62 O61 C63 -178.0(8)
C62 O61 C63 C64 -169.1(9)
